data_7050077
loop_
_publ_author_name
'Schultz, Madeleine'
'Sofield, Chadwick D.'
'Walter, Marc D.'
'Andersen, Richard A.'

_publ_section_title
;
 Coordination complexes of bivalent ansa-ytterbocenes: synthesis,
 structure and comparison with related unbridged ytterbocenes and
 ansa-ferrocenes
;
_journal_issue 7
_journal_name_full 'New Journal of Chemistry'
_journal_page_first 919
_journal_paper_doi 10.1039/b418550a
_journal_volume 29
_journal_year 2005
_chemical_formula_moiety 'C28 H46 Fe Si'
_chemical_formula_sum 'C28 H46 Fe Si'
_chemical_formula_weight 466.59
_chemical_name_systematic
;
?
;
_space_group_IT_number 15
_symmetry_cell_setting monoclinic
_symmetry_space_group_name_Hall '-C 2yc'
_symmetry_space_group_name_H-M 'C 1 2/c 1'
_atom_sites_solution_hydrogens geom
_atom_sites_solution_primary direct
_atom_sites_solution_secondary difmap
_audit_creation_method SHELXL-97
_cell_angle_alpha 90.00
_cell_angle_beta 117.403(1)
_cell_angle_gamma 90.00
_cell_formula_units_Z 8
_cell_length_a 31.0159(2)
_cell_length_b 9.9066(2)
_cell_length_c 19.6178(2)
_cell_measurement_reflns_used 8192
_cell_measurement_temperature 175(2)
_cell_measurement_theta_max 26.10
_cell_measurement_theta_min 2.05
_cell_volume 5351.43(13)
_computing_cell_refinement 'Bruker SAINT V. 6.40'
_computing_data_collection 'Bruker SMART V. 5.054D'
_computing_data_reduction 'Bruker SAINT V. 6.40'
_computing_structure_refinement 'SHELXL-97 (Sheldrick, 1997)'
_computing_structure_solution 'SHELXS-97 (Sheldrick, 1997)'
_diffrn_ambient_temperature 175(2)
_diffrn_measured_fraction_theta_full 0.889
_diffrn_measured_fraction_theta_max 0.889
_diffrn_measurement_device_type 'Bruker SMART CCD'
_diffrn_measurement_method \w-scan
_diffrn_radiation_monochromator graphite
_diffrn_radiation_source 'fine-focus sealed tube'
_diffrn_radiation_type MoK\a
_diffrn_radiation_wavelength 0.71073
_diffrn_reflns_av_R_equivalents 0.0299
_diffrn_reflns_av_sigmaI/netI 0.0276
_diffrn_reflns_limit_h_max 37
_diffrn_reflns_limit_h_min -34
_diffrn_reflns_limit_k_max 9
_diffrn_reflns_limit_k_min -11
_diffrn_reflns_limit_l_max 23
_diffrn_reflns_limit_l_min -17
_diffrn_reflns_number 12202
_diffrn_reflns_theta_full 26.08
_diffrn_reflns_theta_max 26.08
_diffrn_reflns_theta_min 1.48
_exptl_absorpt_coefficient_mu 0.621
_exptl_absorpt_correction_T_max 0.8454
_exptl_absorpt_correction_T_min 0.8214
_exptl_absorpt_correction_type empirical
_exptl_absorpt_process_details 'Blessing, 1995'
_exptl_crystal_colour orange
_exptl_crystal_density_diffrn 1.158
_exptl_crystal_density_method 'not measured'
_exptl_crystal_description block
_exptl_crystal_F_000 2032
_exptl_crystal_size_max 0.33
_exptl_crystal_size_mid 0.28
_exptl_crystal_size_min 0.28
_refine_diff_density_max 0.761
_refine_diff_density_min -0.451
_refine_diff_density_rms 0.058
_refine_ls_extinction_method none
_refine_ls_goodness_of_fit_ref 1.018
_refine_ls_hydrogen_treatment mixed
_refine_ls_matrix_type full
_refine_ls_number_parameters 285
_refine_ls_number_reflns 4722
_refine_ls_number_restraints 0
_refine_ls_restrained_S_all 1.018
_refine_ls_R_factor_all 0.0491
_refine_ls_R_factor_gt 0.0422
_refine_ls_shift/su_max 0.001
_refine_ls_shift/su_mean 0.000
_refine_ls_structure_factor_coef Fsqd
_refine_ls_weighting_details 'calc w=1/[\s^2^(Fo^2^)+(0.0534P)^2^+11.6666P] where P=(Fo^2^+2Fc^2^)/3'
_refine_ls_weighting_scheme calc
_refine_ls_wR_factor_gt 0.1051
_refine_ls_wR_factor_ref 0.1108
_reflns_number_gt 4180
_reflns_number_total 4722
_reflns_threshold_expression >2sigma(I)
_cod_data_source_file b418550a.txt
_cod_data_source_block anzafem
_cod_original_sg_symbol_H-M C2/c
_cod_database_code 7050077

loop_
_symmetry_equiv_pos_as_xyz
'x, y, z'
'-x, y, -z+1/2'
'x+1/2, y+1/2, z'
'-x+1/2, y+1/2, -z+1/2'
'-x, -y, -z'
'x, -y, z-1/2'
'-x+1/2, -y+1/2, -z'
'x+1/2, -y+1/2, z-1/2'

loop_
_atom_site_label
_atom_site_type_symbol
_atom_site_fract_x
_atom_site_fract_y
_atom_site_fract_z
_atom_site_U_iso_or_equiv
_atom_site_adp_type
_atom_site_occupancy
_atom_site_symmetry_multiplicity
_atom_site_calc_flag
_atom_site_refinement_flags
_atom_site_disorder_assembly
_atom_site_disorder_group
Fe1 Fe 0.868191(11) 0.17149(3) 0.229005(18) 0.02426(12) Uani 1 1 d . . .
Si1 Si 0.92060(2) -0.02145(7) 0.33001(4) 0.03127(18) Uani 1 1 d . . .
C1 C 0.85527(9) -0.0186(2) 0.25124(14) 0.0294(5) Uani 1 1 d . . .
C2 C 0.83722(9) -0.0050(2) 0.16811(15) 0.0333(6) Uani 1 1 d . . .
C3 C 0.80203(9) 0.1007(3) 0.14181(14) 0.0340(6) Uani 1 1 d . . .
H3 H 0.7856 0.1320 0.0903 0.041 Uiso 1 1 calc R . .
C4 C 0.79506(8) 0.1523(2) 0.20353(14) 0.0313(5) Uani 1 1 d . . .
C5 C 0.82676(8) 0.0779(2) 0.26958(14) 0.0285(5) Uani 1 1 d . . .
H5 H 0.8291 0.0896 0.3192 0.034 Uiso 1 1 calc R . .
C6 C 0.93693(8) 0.1561(3) 0.31385(13) 0.0279(5) Uani 1 1 d . . .
C7 C 0.91631(8) 0.2828(2) 0.32382(13) 0.0278(5) Uani 1 1 d . . .
C8 C 0.90192(9) 0.3606(2) 0.25565(14) 0.0300(5) Uani 1 1 d . . .
H8 H 0.8864 0.4461 0.2465 0.036 Uiso 1 1 calc R . .
C9 C 0.91413(9) 0.2919(3) 0.20325(14) 0.0299(5) Uani 1 1 d . . .
C10 C 0.93644(8) 0.1686(2) 0.23938(14) 0.0287(5) Uani 1 1 d . . .
H10 H 0.9492 0.1035 0.2180 0.034 Uiso 1 1 calc R . .
C11 C 0.84208(11) -0.1062(3) 0.11291(16) 0.0438(7) Uani 1 1 d . . .
C12 C 0.89396(14) -0.1456(4) 0.1329(2) 0.0740(12) Uani 1 1 d . . .
H12A H 0.9120 -0.0652 0.1316 0.111 Uiso 1 1 calc R . .
H12B H 0.8936 -0.2117 0.0955 0.111 Uiso 1 1 calc R . .
H12C H 0.9097 -0.1853 0.1844 0.111 Uiso 1 1 calc R . .
C13 C 0.81320(18) -0.2315(4) 0.1152(3) 0.0840(14) Uani 1 1 d . . .
H13A H 0.8296 -0.2734 0.1661 0.126 Uiso 1 1 calc R . .
H13B H 0.8113 -0.2965 0.0762 0.126 Uiso 1 1 calc R . .
H13C H 0.7803 -0.2042 0.1047 0.126 Uiso 1 1 calc R . .
C14 C 0.81759(13) -0.0542(4) 0.02983(18) 0.0611(9) Uani 1 1 d . . .
H14A H 0.7828 -0.0413 0.0129 0.092 Uiso 1 1 calc R . .
H14B H 0.8221 -0.1201 -0.0036 0.092 Uiso 1 1 calc R . .
H14C H 0.8322 0.0321 0.0272 0.092 Uiso 1 1 calc R . .
C15 C 0.75592(9) 0.2531(3) 0.19529(17) 0.0412(6) Uani 1 1 d . . .
C16 C 0.75843(17) 0.3782(4) 0.1544(3) 0.0892(15) Uani 1 1 d . . .
H16A H 0.7543 0.3543 0.1033 0.134 Uiso 1 1 calc R . .
H16B H 0.7901 0.4218 0.1839 0.134 Uiso 1 1 calc R . .
H16C H 0.7326 0.4405 0.1493 0.134 Uiso 1 1 calc R . .
C17 C 0.76279(18) 0.2980(5) 0.2740(3) 0.1049(19) Uani 1 1 d . . .
H17A H 0.7373 0.3626 0.2676 0.157 Uiso 1 1 calc R . .
H17B H 0.7946 0.3411 0.3022 0.157 Uiso 1 1 calc R . .
H17C H 0.7609 0.2193 0.3028 0.157 Uiso 1 1 calc R . .
C18 C 0.70728(13) 0.1865(5) 0.1519(4) 0.145(3) Uani 1 1 d . . .
H18A H 0.6820 0.2452 0.1524 0.217 Uiso 1 1 calc R . .
H18B H 0.7073 0.1001 0.1762 0.217 Uiso 1 1 calc R . .
H18C H 0.7008 0.1707 0.0987 0.217 Uiso 1 1 calc R . .
C19 C 0.90963(10) 0.3505(3) 0.12860(15) 0.0369(6) Uani 1 1 d . . .
C20 C 0.94807(13) 0.4630(3) 0.14891(18) 0.0534(8) Uani 1 1 d . . .
H20A H 0.9459 0.5022 0.1016 0.080 Uiso 1 1 calc R . .
H20B H 0.9805 0.4247 0.1793 0.080 Uiso 1 1 calc R . .
H20C H 0.9422 0.5333 0.1788 0.080 Uiso 1 1 calc R . .
C21 C 0.91939(12) 0.2437(3) 0.08174(16) 0.0473(7) Uani 1 1 d . . .
H21A H 0.8962 0.1694 0.0703 0.071 Uiso 1 1 calc R . .
H21B H 0.9525 0.2093 0.1111 0.071 Uiso 1 1 calc R . .
H21C H 0.9157 0.2837 0.0336 0.071 Uiso 1 1 calc R . .
C22 C 0.85884(13) 0.4090(4) 0.08093(18) 0.0631(10) Uani 1 1 d . . .
H22A H 0.8348 0.3361 0.0652 0.095 Uiso 1 1 calc R . .
H22B H 0.8573 0.4536 0.0352 0.095 Uiso 1 1 calc R . .
H22C H 0.8519 0.4749 0.1118 0.095 Uiso 1 1 calc R . .
C23 C 0.92062(9) 0.3419(3) 0.39931(14) 0.0336(6) Uani 1 1 d . . .
C24 C 0.90953(13) 0.4919(3) 0.39030(18) 0.0577(9) Uani 1 1 d . . .
H24A H 0.8754 0.5057 0.3531 0.087 Uiso 1 1 calc R . .
H24B H 0.9304 0.5366 0.3720 0.087 Uiso 1 1 calc R . .
H24C H 0.9156 0.5301 0.4400 0.087 Uiso 1 1 calc R . .
C25 C 0.97370(12) 0.3253(4) 0.45911(17) 0.0581(9) Uani 1 1 d . . .
H25A H 0.9783 0.3621 0.5084 0.087 Uiso 1 1 calc R . .
H25B H 0.9946 0.3740 0.4422 0.087 Uiso 1 1 calc R . .
H25C H 0.9823 0.2293 0.4651 0.087 Uiso 1 1 calc R . .
C26 C 0.89015(16) 0.2750(5) 0.4321(2) 0.0835(14) Uani 1 1 d . . .
H26A H 0.8981 0.3147 0.4823 0.125 Uiso 1 1 calc R . .
H26B H 0.8971 0.1780 0.4381 0.125 Uiso 1 1 calc R . .
H26C H 0.8556 0.2892 0.3972 0.125 Uiso 1 1 calc R . .
C27 C 0.96654(11) -0.1403(3) 0.32682(19) 0.0483(7) Uani 1 1 d . . .
H27A H 0.9966 -0.1352 0.3753 0.072 Uiso 1 1 calc R . .
H27B H 0.9733 -0.1154 0.2843 0.072 Uiso 1 1 calc R . .
H27C H 0.9538 -0.2326 0.3192 0.072 Uiso 1 1 calc R . .
C28 C 0.91970(11) -0.0652(3) 0.42180(16) 0.0491(8) Uani 1 1 d . . .
H28A H 0.9489 -0.0292 0.4651 0.074 Uiso 1 1 calc R . .
H28B H 0.9189 -0.1636 0.4265 0.074 Uiso 1 1 calc R . .
H28C H 0.8908 -0.0258 0.4221 0.074 Uiso 1 1 calc R . .

loop_
_atom_site_aniso_label
_atom_site_aniso_U_11
_atom_site_aniso_U_22
_atom_site_aniso_U_33
_atom_site_aniso_U_23
_atom_site_aniso_U_13
_atom_site_aniso_U_12
Fe1 0.02555(19) 0.0253(2) 0.02246(19) 0.00039(13) 0.01152(14) 0.00068(13)
Si1 0.0290(4) 0.0355(4) 0.0315(4) 0.0108(3) 0.0158(3) 0.0063(3)
C1 0.0311(12) 0.0250(12) 0.0342(13) 0.0021(10) 0.0167(11) 0.0001(10)
C2 0.0350(13) 0.0298(13) 0.0352(14) -0.0043(11) 0.0162(11) -0.0018(10)
C3 0.0320(13) 0.0345(14) 0.0273(12) -0.0003(11) 0.0066(11) 0.0005(11)
C4 0.0233(12) 0.0316(13) 0.0356(14) -0.0005(10) 0.0105(11) -0.0018(10)
C5 0.0258(12) 0.0284(12) 0.0334(13) -0.0008(10) 0.0155(10) -0.0029(9)
C6 0.0219(11) 0.0396(14) 0.0228(11) 0.0017(10) 0.0107(10) 0.0000(10)
C7 0.0259(12) 0.0343(13) 0.0246(12) -0.0020(10) 0.0127(10) -0.0049(10)
C8 0.0369(13) 0.0268(12) 0.0300(13) -0.0002(10) 0.0186(11) -0.0025(10)
C9 0.0336(13) 0.0332(13) 0.0278(12) 0.0019(10) 0.0182(11) -0.0021(10)
C10 0.0280(12) 0.0350(13) 0.0274(12) -0.0003(10) 0.0164(10) -0.0008(10)
C11 0.0577(18) 0.0343(15) 0.0412(15) -0.0115(12) 0.0242(14) -0.0031(13)
C12 0.075(2) 0.081(3) 0.060(2) -0.0251(19) 0.026(2) 0.027(2)
C13 0.141(4) 0.045(2) 0.097(3) -0.034(2) 0.080(3) -0.030(2)
C14 0.074(2) 0.068(2) 0.0402(17) -0.0196(16) 0.0251(17) -0.0064(18)
C15 0.0298(13) 0.0386(15) 0.0533(17) 0.0062(13) 0.0175(12) 0.0077(11)
C16 0.100(3) 0.064(2) 0.141(4) 0.050(3) 0.088(3) 0.048(2)
C17 0.118(4) 0.133(4) 0.086(3) 0.028(3) 0.065(3) 0.090(3)
C18 0.0239(18) 0.079(3) 0.272(8) -0.045(4) 0.017(3) 0.0061(19)
C19 0.0490(16) 0.0388(15) 0.0295(13) 0.0059(11) 0.0236(12) 0.0006(12)
C20 0.084(2) 0.0452(17) 0.0434(16) 0.0022(14) 0.0402(17) -0.0181(16)
C21 0.071(2) 0.0501(17) 0.0335(15) -0.0020(13) 0.0354(15) -0.0075(15)
C22 0.069(2) 0.083(3) 0.0442(18) 0.0301(17) 0.0319(17) 0.0235(19)
C23 0.0374(14) 0.0413(15) 0.0275(13) -0.0085(11) 0.0195(11) -0.0092(11)
C24 0.074(2) 0.054(2) 0.0364(16) -0.0113(14) 0.0183(16) 0.0156(16)
C25 0.056(2) 0.075(2) 0.0302(15) -0.0120(15) 0.0081(14) 0.0094(17)
C26 0.113(3) 0.105(3) 0.073(2) -0.050(2) 0.077(3) -0.062(3)
C27 0.0423(16) 0.0495(17) 0.0577(19) 0.0177(15) 0.0271(15) 0.0175(13)
C28 0.0431(16) 0.067(2) 0.0397(16) 0.0200(15) 0.0209(13) 0.0049(14)

loop_
_atom_type_symbol
_atom_type_description
_atom_type_scat_dispersion_real
_atom_type_scat_dispersion_imag
_atom_type_scat_source
C C 0.0033 0.0016 'International Tables Vol C Tables 4.2.6.8 and 6.1.1.4'
H H 0.0000 0.0000 'International Tables Vol C Tables 4.2.6.8 and 6.1.1.4'
Si Si 0.0817 0.0704 'International Tables Vol C Tables 4.2.6.8 and 6.1.1.4'
Fe Fe 0.3463 0.8444 'International Tables Vol C Tables 4.2.6.8 and 6.1.1.4'

loop_
_geom_angle_atom_site_label_1
_geom_angle_atom_site_label_2
_geom_angle_atom_site_label_3
_geom_angle
_geom_angle_site_symmetry_1
_geom_angle_site_symmetry_3
_geom_angle_publ_flag
C1 Fe1 C6 89.46(10) . . ?
C1 Fe1 C5 42.28(9) . . ?
C6 Fe1 C5 105.21(10) . . ?
C1 Fe1 C10 105.49(10) . . ?
C6 Fe1 C10 42.24(9) . . ?
C5 Fe1 C10 140.90(10) . . ?
C1 Fe1 C7 115.67(10) . . ?
C6 Fe1 C7 41.71(10) . . ?
C5 Fe1 C7 102.41(9) . . ?
C10 Fe1 C7 68.46(9) . . ?
C1 Fe1 C2 41.87(10) . . ?
C6 Fe1 C2 116.24(10) . . ?
C5 Fe1 C2 68.43(10) . . ?
C10 Fe1 C2 103.27(10) . . ?
C7 Fe1 C2 154.96(10) . . ?
C1 Fe1 C8 155.47(10) . . ?
C6 Fe1 C8 69.18(10) . . ?
C5 Fe1 C8 130.39(9) . . ?
C10 Fe1 C8 66.99(10) . . ?
C7 Fe1 C8 39.93(9) . . ?
C2 Fe1 C8 159.97(10) . . ?
C1 Fe1 C9 144.22(10) . . ?
C6 Fe1 C9 70.35(9) . . ?
C5 Fe1 C9 169.85(10) . . ?
C10 Fe1 C9 40.32(10) . . ?
C7 Fe1 C9 68.06(9) . . ?
C2 Fe1 C9 121.69(10) . . ?
C8 Fe1 C9 39.75(9) . . ?
C1 Fe1 C4 70.47(10) . . ?
C6 Fe1 C4 143.80(10) . . ?
C5 Fe1 C4 40.32(10) . . ?
C10 Fe1 C4 170.65(10) . . ?
C7 Fe1 C4 120.85(9) . . ?
C2 Fe1 C4 67.96(10) . . ?
C8 Fe1 C4 120.20(10) . . ?
C9 Fe1 C4 141.04(10) . . ?
C1 Fe1 C3 69.30(10) . . ?
C6 Fe1 C3 155.95(10) . . ?
C5 Fe1 C3 66.86(10) . . ?
C10 Fe1 C3 131.33(10) . . ?
C7 Fe1 C3 159.14(10) . . ?
C2 Fe1 C3 39.89(10) . . ?
C8 Fe1 C3 133.83(10) . . ?
C9 Fe1 C3 120.90(10) . . ?
C4 Fe1 C3 39.59(10) . . ?
C1 Fe1 Si1 44.79(7) . . ?
C6 Fe1 Si1 44.67(7) . . ?
C5 Fe1 Si1 70.29(7) . . ?
C10 Fe1 Si1 70.62(7) . . ?
C7 Fe1 Si1 77.12(7) . . ?
C2 Fe1 Si1 77.85(7) . . ?
C8 Fe1 Si1 112.87(7) . . ?
C9 Fe1 Si1 109.57(7) . . ?
C4 Fe1 Si1 109.39(7) . . ?
C3 Fe1 Si1 113.29(7) . . ?
C28 Si1 C27 103.65(14) . . ?
C28 Si1 C6 120.05(13) . . ?
C27 Si1 C6 108.17(12) . . ?
C28 Si1 C1 107.72(12) . . ?
C27 Si1 C1 121.69(13) . . ?
C6 Si1 C1 96.73(10) . . ?
C28 Si1 Fe1 127.08(10) . . ?
C27 Si1 Fe1 129.26(10) . . ?
C6 Si1 Fe1 48.42(7) . . ?
C1 Si1 Fe1 48.31(7) . . ?
C5 C1 C2 104.5(2) . . ?
C5 C1 Si1 110.50(17) . . ?
C2 C1 Si1 128.61(18) . . ?
C5 C1 Fe1 69.10(13) . . ?
C2 C1 Fe1 71.66(14) . . ?
Si1 C1 Fe1 86.90(10) . . ?
C3 C2 C1 107.9(2) . . ?
C3 C2 C11 122.1(2) . . ?
C1 C2 C11 127.9(2) . . ?
C3 C2 Fe1 70.49(14) . . ?
C1 C2 Fe1 66.48(13) . . ?
C11 C2 Fe1 141.59(19) . . ?
C4 C3 C2 110.3(2) . . ?
C4 C3 Fe1 70.11(14) . . ?
C2 C3 Fe1 69.62(14) . . ?
C4 C3 H3 124.8 . . ?
C2 C3 H3 124.8 . . ?
Fe1 C3 H3 127.1 . . ?
C5 C4 C3 106.1(2) . . ?
C5 C4 C15 128.4(2) . . ?
C3 C4 C15 125.0(2) . . ?
C5 C4 Fe1 67.06(13) . . ?
C3 C4 Fe1 70.30(14) . . ?
C15 C4 Fe1 133.58(18) . . ?
C4 C5 C1 111.1(2) . . ?
C4 C5 Fe1 72.61(14) . . ?
C1 C5 Fe1 68.62(13) . . ?
C4 C5 H5 124.5 . . ?
C1 C5 H5 124.5 . . ?
Fe1 C5 H5 125.9 . . ?
C7 C6 C10 104.9(2) . . ?
C7 C6 Si1 127.34(17) . . ?
C10 C6 Si1 111.45(17) . . ?
C7 C6 Fe1 71.59(13) . . ?
C10 C6 Fe1 69.37(13) . . ?
Si1 C6 Fe1 86.90(10) . . ?
C8 C7 C6 107.8(2) . . ?
C8 C7 C23 123.2(2) . . ?
C6 C7 C23 127.3(2) . . ?
C8 C7 Fe1 70.28(13) . . ?
C6 C7 Fe1 66.70(13) . . ?
C23 C7 Fe1 140.22(17) . . ?
C9 C8 C7 110.3(2) . . ?
C9 C8 Fe1 70.10(14) . . ?
C7 C8 Fe1 69.79(14) . . ?
C9 C8 H8 124.9 . . ?
C7 C8 H8 124.9 . . ?
Fe1 C8 H8 126.9 . . ?
C10 C9 C8 106.3(2) . . ?
C10 C9 C19 128.0(2) . . ?
C8 C9 C19 125.2(2) . . ?
C10 C9 Fe1 67.60(13) . . ?
C8 C9 Fe1 70.15(13) . . ?
C19 C9 Fe1 132.83(18) . . ?
C9 C10 C6 110.5(2) . . ?
C9 C10 Fe1 72.08(14) . . ?
C6 C10 Fe1 68.40(13) . . ?
C9 C10 H10 124.7 . . ?
C6 C10 H10 124.7 . . ?
Fe1 C10 H10 126.4 . . ?
C12 C11 C2 115.0(2) . . ?
C12 C11 C13 110.2(3) . . ?
C2 C11 C13 105.0(2) . . ?
C12 C11 C14 107.9(3) . . ?
C2 C11 C14 111.6(2) . . ?
C13 C11 C14 106.9(3) . . ?
C11 C12 H12A 109.5 . . ?
C11 C12 H12B 109.5 . . ?
H12A C12 H12B 109.5 . . ?
C11 C12 H12C 109.5 . . ?
H12A C12 H12C 109.5 . . ?
H12B C12 H12C 109.5 . . ?
C11 C13 H13A 109.5 . . ?
C11 C13 H13B 109.5 . . ?
H13A C13 H13B 109.5 . . ?
C11 C13 H13C 109.5 . . ?
H13A C13 H13C 109.5 . . ?
H13B C13 H13C 109.5 . . ?
C11 C14 H14A 109.5 . . ?
C11 C14 H14B 109.5 . . ?
H14A C14 H14B 109.5 . . ?
C11 C14 H14C 109.5 . . ?
H14A C14 H14C 109.5 . . ?
H14B C14 H14C 109.5 . . ?
C16 C15 C18 110.3(4) . . ?
C16 C15 C4 111.4(2) . . ?
C18 C15 C4 108.4(3) . . ?
C16 C15 C17 106.4(3) . . ?
C18 C15 C17 109.8(4) . . ?
C4 C15 C17 110.6(2) . . ?
C15 C16 H16A 109.5 . . ?
C15 C16 H16B 109.5 . . ?
H16A C16 H16B 109.5 . . ?
C15 C16 H16C 109.5 . . ?
H16A C16 H16C 109.5 . . ?
H16B C16 H16C 109.5 . . ?
C15 C17 H17A 109.5 . . ?
C15 C17 H17B 109.5 . . ?
H17A C17 H17B 109.5 . . ?
C15 C17 H17C 109.5 . . ?
H17A C17 H17C 109.5 . . ?
H17B C17 H17C 109.5 . . ?
C15 C18 H18A 109.5 . . ?
C15 C18 H18B 109.5 . . ?
H18A C18 H18B 109.5 . . ?
C15 C18 H18C 109.5 . . ?
H18A C18 H18C 109.5 . . ?
H18B C18 H18C 109.5 . . ?
C9 C19 C21 111.2(2) . . ?
C9 C19 C22 110.2(2) . . ?
C21 C19 C22 109.3(3) . . ?
C9 C19 C20 108.0(2) . . ?
C21 C19 C20 108.2(2) . . ?
C22 C19 C20 109.9(3) . . ?
C19 C20 H20A 109.5 . . ?
C19 C20 H20B 109.5 . . ?
H20A C20 H20B 109.5 . . ?
C19 C20 H20C 109.5 . . ?
H20A C20 H20C 109.5 . . ?
H20B C20 H20C 109.5 . . ?
C19 C21 H21A 109.5 . . ?
C19 C21 H21B 109.5 . . ?
H21A C21 H21B 109.5 . . ?
C19 C21 H21C 109.5 . . ?
H21A C21 H21C 109.5 . . ?
H21B C21 H21C 109.5 . . ?
C19 C22 H22A 109.5 . . ?
C19 C22 H22B 109.5 . . ?
H22A C22 H22B 109.5 . . ?
C19 C22 H22C 109.5 . . ?
H22A C22 H22C 109.5 . . ?
H22B C22 H22C 109.5 . . ?
C26 C23 C24 108.9(3) . . ?
C26 C23 C25 106.8(3) . . ?
C24 C23 C25 107.5(2) . . ?
C26 C23 C7 116.5(2) . . ?
C24 C23 C7 110.2(2) . . ?
C25 C23 C7 106.5(2) . . ?
C23 C24 H24A 109.5 . . ?
C23 C24 H24B 109.5 . . ?
H24A C24 H24B 109.5 . . ?
C23 C24 H24C 109.5 . . ?
H24A C24 H24C 109.5 . . ?
H24B C24 H24C 109.5 . . ?
C23 C25 H25A 109.5 . . ?
C23 C25 H25B 109.5 . . ?
H25A C25 H25B 109.5 . . ?
C23 C25 H25C 109.5 . . ?
H25A C25 H25C 109.5 . . ?
H25B C25 H25C 109.5 . . ?
C23 C26 H26A 109.5 . . ?
C23 C26 H26B 109.5 . . ?
H26A C26 H26B 109.5 . . ?
C23 C26 H26C 109.5 . . ?
H26A C26 H26C 109.5 . . ?
H26B C26 H26C 109.5 . . ?
Si1 C27 H27A 109.5 . . ?
Si1 C27 H27B 109.5 . . ?
H27A C27 H27B 109.5 . . ?
Si1 C27 H27C 109.5 . . ?
H27A C27 H27C 109.5 . . ?
H27B C27 H27C 109.5 . . ?
Si1 C28 H28A 109.5 . . ?
Si1 C28 H28B 109.5 . . ?
H28A C28 H28B 109.5 . . ?
Si1 C28 H28C 109.5 . . ?
H28A C28 H28C 109.5 . . ?
H28B C28 H28C 109.5 . . ?

loop_
_geom_bond_atom_site_label_1
_geom_bond_atom_site_label_2
_geom_bond_distance
_geom_bond_site_symmetry_2
_geom_bond_publ_flag
Fe1 C1 2.015(2) . ?
Fe1 C6 2.018(2) . ?
Fe1 C5 2.021(2) . ?
Fe1 C10 2.031(2) . ?
Fe1 C7 2.085(2) . ?
Fe1 C2 2.086(2) . ?
Fe1 C8 2.091(2) . ?
Fe1 C9 2.091(2) . ?
Fe1 C4 2.095(2) . ?
Fe1 C3 2.097(2) . ?
Fe1 Si1 2.6939(7) . ?
Si1 C28 1.865(3) . ?
Si1 C27 1.871(3) . ?
Si1 C6 1.897(3) . ?
Si1 C1 1.901(3) . ?
C1 C5 1.456(3) . ?
C1 C2 1.466(3) . ?
C2 C3 1.427(4) . ?
C2 C11 1.533(4) . ?
C3 C4 1.420(4) . ?
C3 H3 0.9500 . ?
C4 C5 1.420(3) . ?
C4 C15 1.522(3) . ?
C5 H5 0.9500 . ?
C6 C7 1.462(3) . ?
C6 C10 1.459(3) . ?
C7 C8 1.426(3) . ?
C7 C23 1.540(3) . ?
C8 C9 1.422(3) . ?
C8 H8 0.9500 . ?
C9 C10 1.422(3) . ?
C9 C19 1.521(3) . ?
C10 H10 0.9500 . ?
C11 C12 1.522(5) . ?
C11 C13 1.544(5) . ?
C11 C14 1.536(4) . ?
C12 H12A 0.9800 . ?
C12 H12B 0.9800 . ?
C12 H12C 0.9800 . ?
C13 H13A 0.9800 . ?
C13 H13B 0.9800 . ?
C13 H13C 0.9800 . ?
C14 H14A 0.9800 . ?
C14 H14B 0.9800 . ?
C14 H14C 0.9800 . ?
C15 C16 1.498(4) . ?
C15 C18 1.501(5) . ?
C15 C17 1.525(5) . ?
C16 H16A 0.9800 . ?
C16 H16B 0.9800 . ?
C16 H16C 0.9800 . ?
C17 H17A 0.9800 . ?
C17 H17B 0.9800 . ?
C17 H17C 0.9800 . ?
C18 H18A 0.9800 . ?
C18 H18B 0.9800 . ?
C18 H18C 0.9800 . ?
C19 C21 1.520(4) . ?
C19 C22 1.529(4) . ?
C19 C20 1.544(4) . ?
C20 H20A 0.9800 . ?
C20 H20B 0.9800 . ?
C20 H20C 0.9800 . ?
C21 H21A 0.9800 . ?
C21 H21B 0.9800 . ?
C21 H21C 0.9800 . ?
C22 H22A 0.9800 . ?
C22 H22B 0.9800 . ?
C22 H22C 0.9800 . ?
C23 C26 1.519(4) . ?
C23 C24 1.517(4) . ?
C23 C25 1.528(4) . ?
C24 H24A 0.9800 . ?
C24 H24B 0.9800 . ?
C24 H24C 0.9800 . ?
C25 H25A 0.9800 . ?
C25 H25B 0.9800 . ?
C25 H25C 0.9800 . ?
C26 H26A 0.9800 . ?
C26 H26B 0.9800 . ?
C26 H26C 0.9800 . ?
C27 H27A 0.9800 . ?
C27 H27B 0.9800 . ?
C27 H27C 0.9800 . ?
C28 H28A 0.9800 . ?
C28 H28B 0.9800 . ?
C28 H28C 0.9800 . ?

loop_
_geom_torsion_atom_site_label_1
_geom_torsion_atom_site_label_2
_geom_torsion_atom_site_label_3
_geom_torsion_atom_site_label_4
_geom_torsion
_geom_torsion_site_symmetry_1
_geom_torsion_site_symmetry_2
_geom_torsion_site_symmetry_3
_geom_torsion_site_symmetry_4
_geom_torsion_publ_flag
C1 Fe1 Si1 C28 -80.66(17) . . . . ?
C6 Fe1 Si1 C28 99.70(17) . . . . ?
C5 Fe1 Si1 C28 -39.65(15) . . . . ?
C10 Fe1 Si1 C28 140.20(15) . . . . ?
C7 Fe1 Si1 C28 68.78(15) . . . . ?
C2 Fe1 Si1 C28 -110.85(15) . . . . ?
C8 Fe1 Si1 C28 86.93(15) . . . . ?
C9 Fe1 Si1 C28 129.57(15) . . . . ?
C4 Fe1 Si1 C28 -49.72(15) . . . . ?
C3 Fe1 Si1 C28 -92.16(16) . . . . ?
C1 Fe1 Si1 C27 100.40(17) . . . . ?
C6 Fe1 Si1 C27 -79.24(17) . . . . ?
C5 Fe1 Si1 C27 141.41(16) . . . . ?
C10 Fe1 Si1 C27 -38.74(16) . . . . ?
C7 Fe1 Si1 C27 -110.16(15) . . . . ?
C2 Fe1 Si1 C27 70.21(16) . . . . ?
C8 Fe1 Si1 C27 -92.01(16) . . . . ?
C9 Fe1 Si1 C27 -49.37(16) . . . . ?
C4 Fe1 Si1 C27 131.35(16) . . . . ?
C3 Fe1 Si1 C27 88.90(16) . . . . ?
C1 Fe1 Si1 C6 179.64(14) . . . . ?
C5 Fe1 Si1 C6 -139.35(12) . . . . ?
C10 Fe1 Si1 C6 40.50(12) . . . . ?
C7 Fe1 Si1 C6 -30.92(11) . . . . ?
C2 Fe1 Si1 C6 149.45(12) . . . . ?
C8 Fe1 Si1 C6 -12.77(12) . . . . ?
C9 Fe1 Si1 C6 29.87(12) . . . . ?
C4 Fe1 Si1 C6 -149.41(12) . . . . ?
C3 Fe1 Si1 C6 168.14(12) . . . . ?
C6 Fe1 Si1 C1 -179.64(14) . . . . ?
C5 Fe1 Si1 C1 41.01(12) . . . . ?
C10 Fe1 Si1 C1 -139.14(12) . . . . ?
C7 Fe1 Si1 C1 149.44(12) . . . . ?
C2 Fe1 Si1 C1 -30.19(12) . . . . ?
C8 Fe1 Si1 C1 167.59(12) . . . . ?
C9 Fe1 Si1 C1 -149.77(12) . . . . ?
C4 Fe1 Si1 C1 30.95(12) . . . . ?
C3 Fe1 Si1 C1 -11.50(13) . . . . ?
C28 Si1 C1 C5 57.9(2) . . . . ?
C27 Si1 C1 C5 177.18(17) . . . . ?
C6 Si1 C1 C5 -66.59(18) . . . . ?
Fe1 Si1 C1 C5 -66.32(15) . . . . ?
C28 Si1 C1 C2 -172.3(2) . . . . ?
C27 Si1 C1 C2 -53.0(3) . . . . ?
C6 Si1 C1 C2 63.2(2) . . . . ?
Fe1 Si1 C1 C2 63.5(2) . . . . ?
C28 Si1 C1 Fe1 124.27(13) . . . . ?
C27 Si1 C1 Fe1 -116.50(13) . . . . ?
C6 Si1 C1 Fe1 -0.27(10) . . . . ?
C6 Fe1 C1 C5 113.59(15) . . . . ?
C10 Fe1 C1 C5 153.16(14) . . . . ?
C7 Fe1 C1 C5 79.98(15) . . . . ?
C2 Fe1 C1 C5 -114.10(19) . . . . ?
C8 Fe1 C1 C5 84.8(3) . . . . ?
C9 Fe1 C1 C5 167.56(16) . . . . ?
C4 Fe1 C1 C5 -35.68(14) . . . . ?
C3 Fe1 C1 C5 -77.95(15) . . . . ?
Si1 Fe1 C1 C5 113.34(16) . . . . ?
C6 Fe1 C1 C2 -132.30(15) . . . . ?
C5 Fe1 C1 C2 114.10(19) . . . . ?
C10 Fe1 C1 C2 -92.74(15) . . . . ?
C7 Fe1 C1 C2 -165.91(13) . . . . ?
C8 Fe1 C1 C2 -161.0(2) . . . . ?
C9 Fe1 C1 C2 -78.3(2) . . . . ?
C4 Fe1 C1 C2 78.42(15) . . . . ?
C3 Fe1 C1 C2 36.15(14) . . . . ?
Si1 Fe1 C1 C2 -132.56(17) . . . . ?
C6 Fe1 C1 Si1 0.25(10) . . . . ?
C5 Fe1 C1 Si1 -113.34(16) . . . . ?
C10 Fe1 C1 Si1 39.82(11) . . . . ?
C7 Fe1 C1 Si1 -33.36(12) . . . . ?
C2 Fe1 C1 Si1 132.56(17) . . . . ?
C8 Fe1 C1 Si1 -28.5(3) . . . . ?
C9 Fe1 C1 Si1 54.22(19) . . . . ?
C4 Fe1 C1 Si1 -149.02(12) . . . . ?
C3 Fe1 C1 Si1 168.71(12) . . . . ?
C5 C1 C2 C3 3.3(3) . . . . ?
Si1 C1 C2 C3 -128.7(2) . . . . ?
Fe1 C1 C2 C3 -58.47(18) . . . . ?
C5 C1 C2 C11 -160.2(3) . . . . ?
Si1 C1 C2 C11 67.8(3) . . . . ?
Fe1 C1 C2 C11 138.1(3) . . . . ?
C5 C1 C2 Fe1 61.73(15) . . . . ?
Si1 C1 C2 Fe1 -70.27(18) . . . . ?
C1 Fe1 C2 C3 120.6(2) . . . . ?
C6 Fe1 C2 C3 176.16(14) . . . . ?
C5 Fe1 C2 C3 79.29(16) . . . . ?
C10 Fe1 C2 C3 -140.88(15) . . . . ?
C7 Fe1 C2 C3 151.8(2) . . . . ?
C8 Fe1 C2 C3 -82.6(3) . . . . ?
C9 Fe1 C2 C3 -101.68(16) . . . . ?
C4 Fe1 C2 C3 35.71(15) . . . . ?
Si1 Fe1 C2 C3 152.67(15) . . . . ?
C6 Fe1 C2 C1 55.54(16) . . . . ?
C5 Fe1 C2 C1 -41.33(14) . . . . ?
C10 Fe1 C2 C1 98.51(14) . . . . ?
C7 Fe1 C2 C1 31.2(3) . . . . ?
C8 Fe1 C2 C1 156.8(3) . . . . ?
C9 Fe1 C2 C1 137.70(14) . . . . ?
C4 Fe1 C2 C1 -84.91(15) . . . . ?
C3 Fe1 C2 C1 -120.6(2) . . . . ?
Si1 Fe1 C2 C1 32.06(12) . . . . ?
C1 Fe1 C2 C11 -121.9(4) . . . . ?
C6 Fe1 C2 C11 -66.4(3) . . . . ?
C5 Fe1 C2 C11 -163.2(3) . . . . ?
C10 Fe1 C2 C11 -23.4(3) . . . . ?
C7 Fe1 C2 C11 -90.7(4) . . . . ?
C8 Fe1 C2 C11 34.9(5) . . . . ?
C9 Fe1 C2 C11 15.8(4) . . . . ?
C4 Fe1 C2 C11 153.2(3) . . . . ?
C3 Fe1 C2 C11 117.5(4) . . . . ?
Si1 Fe1 C2 C11 -89.8(3) . . . . ?
C1 C2 C3 C4 -2.3(3) . . . . ?
C11 C2 C3 C4 162.3(2) . . . . ?
Fe1 C2 C3 C4 -58.35(18) . . . . ?
C1 C2 C3 Fe1 56.00(17) . . . . ?
C11 C2 C3 Fe1 -139.4(3) . . . . ?
C1 Fe1 C3 C4 84.03(16) . . . . ?
C6 Fe1 C3 C4 113.4(2) . . . . ?
C5 Fe1 C3 C4 38.35(15) . . . . ?
C10 Fe1 C3 C4 176.78(14) . . . . ?
C7 Fe1 C3 C4 -24.0(3) . . . . ?
C2 Fe1 C3 C4 121.9(2) . . . . ?
C8 Fe1 C3 C4 -86.17(18) . . . . ?
C9 Fe1 C3 C4 -134.29(15) . . . . ?
Si1 Fe1 C3 C4 92.67(14) . . . . ?
C1 Fe1 C3 C2 -37.88(15) . . . . ?
C6 Fe1 C3 C2 -8.5(3) . . . . ?
C5 Fe1 C3 C2 -83.56(16) . . . . ?
C10 Fe1 C3 C2 54.9(2) . . . . ?
C7 Fe1 C3 C2 -145.9(3) . . . . ?
C8 Fe1 C3 C2 151.92(15) . . . . ?
C9 Fe1 C3 C2 103.80(16) . . . . ?
C4 Fe1 C3 C2 -121.9(2) . . . . ?
Si1 Fe1 C3 C2 -29.25(16) . . . . ?
C2 C3 C4 C5 0.4(3) . . . . ?
Fe1 C3 C4 C5 -57.70(16) . . . . ?
C2 C3 C4 C15 -171.9(2) . . . . ?
Fe1 C3 C4 C15 130.0(2) . . . . ?
C2 C3 C4 Fe1 58.06(18) . . . . ?
C1 Fe1 C4 C5 37.33(14) . . . . ?
C6 Fe1 C4 C5 -22.6(2) . . . . ?
C10 Fe1 C4 C5 103.1(6) . . . . ?
C7 Fe1 C4 C5 -71.54(17) . . . . ?
C2 Fe1 C4 C5 82.19(15) . . . . ?
C8 Fe1 C4 C5 -118.23(15) . . . . ?
C9 Fe1 C4 C5 -164.20(15) . . . . ?
C3 Fe1 C4 C5 118.2(2) . . . . ?
Si1 Fe1 C4 C5 14.73(15) . . . . ?
C1 Fe1 C4 C3 -80.82(16) . . . . ?
C6 Fe1 C4 C3 -140.71(18) . . . . ?
C5 Fe1 C4 C3 -118.2(2) . . . . ?
C10 Fe1 C4 C3 -15.1(7) . . . . ?
C7 Fe1 C4 C3 170.31(14) . . . . ?
C2 Fe1 C4 C3 -35.96(15) . . . . ?
C8 Fe1 C4 C3 123.62(15) . . . . ?
C9 Fe1 C4 C3 77.7(2) . . . . ?
Si1 Fe1 C4 C3 -103.43(14) . . . . ?
C1 Fe1 C4 C15 159.2(3) . . . . ?
C6 Fe1 C4 C15 99.3(3) . . . . ?
C5 Fe1 C4 C15 121.9(3) . . . . ?
C10 Fe1 C4 C15 -135.0(5) . . . . ?
C7 Fe1 C4 C15 50.3(3) . . . . ?
C2 Fe1 C4 C15 -155.9(3) . . . . ?
C8 Fe1 C4 C15 3.6(3) . . . . ?
C9 Fe1 C4 C15 -42.3(3) . . . . ?
C3 Fe1 C4 C15 -120.0(3) . . . . ?
Si1 Fe1 C4 C15 136.6(2) . . . . ?
C3 C4 C5 C1 1.8(3) . . . . ?
C15 C4 C5 C1 173.7(2) . . . . ?
Fe1 C4 C5 C1 -57.98(16) . . . . ?
C3 C4 C5 Fe1 59.78(17) . . . . ?
C15 C4 C5 Fe1 -128.3(3) . . . . ?
C2 C1 C5 C4 -3.2(3) . . . . ?
Si1 C1 C5 C4 138.53(17) . . . . ?
Fe1 C1 C5 C4 60.33(17) . . . . ?
C2 C1 C5 Fe1 -63.49(16) . . . . ?
Si1 C1 C5 Fe1 78.20(12) . . . . ?
C1 Fe1 C5 C4 -121.8(2) . . . . ?
C6 Fe1 C5 C4 166.42(14) . . . . ?
C10 Fe1 C5 C4 -165.47(16) . . . . ?
C7 Fe1 C5 C4 123.50(15) . . . . ?
C2 Fe1 C5 C4 -80.92(15) . . . . ?
C8 Fe1 C5 C4 91.04(17) . . . . ?
C9 Fe1 C5 C4 103.8(5) . . . . ?
C3 Fe1 C5 C4 -37.66(14) . . . . ?
Si1 Fe1 C5 C4 -165.24(15) . . . . ?
C6 Fe1 C5 C1 -71.74(15) . . . . ?
C10 Fe1 C5 C1 -43.6(2) . . . . ?
C7 Fe1 C5 C1 -114.66(14) . . . . ?
C2 Fe1 C5 C1 40.93(14) . . . . ?
C8 Fe1 C5 C1 -147.12(15) . . . . ?
C9 Fe1 C5 C1 -134.4(5) . . . . ?
C4 Fe1 C5 C1 121.8(2) . . . . ?
C3 Fe1 C5 C1 84.18(15) . . . . ?
Si1 Fe1 C5 C1 -43.40(12) . . . . ?
C28 Si1 C6 C7 -50.8(2) . . . . ?
C27 Si1 C6 C7 -169.2(2) . . . . ?
C1 Si1 C6 C7 64.2(2) . . . . ?
Fe1 Si1 C6 C7 63.96(19) . . . . ?
C28 Si1 C6 C10 178.90(17) . . . . ?
C27 Si1 C6 C10 60.4(2) . . . . ?
C1 Si1 C6 C10 -66.12(18) . . . . ?
Fe1 Si1 C6 C10 -66.39(15) . . . . ?
C28 Si1 C6 Fe1 -114.71(13) . . . . ?
C27 Si1 C6 Fe1 126.81(12) . . . . ?
C1 Si1 C6 Fe1 0.27(10) . . . . ?
C1 Fe1 C6 C7 -131.42(14) . . . . ?
C5 Fe1 C6 C7 -91.71(14) . . . . ?
C10 Fe1 C6 C7 114.52(19) . . . . ?
C2 Fe1 C6 C7 -164.81(13) . . . . ?
C8 Fe1 C6 C7 36.25(13) . . . . ?
C9 Fe1 C6 C7 78.72(14) . . . . ?
C4 Fe1 C6 C7 -76.8(2) . . . . ?
C3 Fe1 C6 C7 -158.8(2) . . . . ?
Si1 Fe1 C6 C7 -131.17(16) . . . . ?
C1 Fe1 C6 C10 114.06(15) . . . . ?
C5 Fe1 C6 C10 153.77(14) . . . . ?
C7 Fe1 C6 C10 -114.52(19) . . . . ?
C2 Fe1 C6 C10 80.67(16) . . . . ?
C8 Fe1 C6 C10 -78.27(15) . . . . ?
C9 Fe1 C6 C10 -35.80(14) . . . . ?
C4 Fe1 C6 C10 168.68(16) . . . . ?
C3 Fe1 C6 C10 86.7(3) . . . . ?
Si1 Fe1 C6 C10 114.31(16) . . . . ?
C1 Fe1 C6 Si1 -0.25(10) . . . . ?
C5 Fe1 C6 Si1 39.46(11) . . . . ?
C10 Fe1 C6 Si1 -114.31(16) . . . . ?
C7 Fe1 C6 Si1 131.17(16) . . . . ?
C2 Fe1 C6 Si1 -33.64(13) . . . . ?
C8 Fe1 C6 Si1 167.41(12) . . . . ?
C9 Fe1 C6 Si1 -150.12(12) . . . . ?
C4 Fe1 C6 Si1 54.36(19) . . . . ?
C3 Fe1 C6 Si1 -27.6(3) . . . . ?
C10 C6 C7 C8 3.4(2) . . . . ?
Si1 C6 C7 C8 -129.4(2) . . . . ?
Fe1 C6 C7 C8 -58.38(16) . . . . ?
C10 C6 C7 C23 -161.9(2) . . . . ?
Si1 C6 C7 C23 65.4(3) . . . . ?
Fe1 C6 C7 C23 136.4(2) . . . . ?
C10 C6 C7 Fe1 61.77(15) . . . . ?
Si1 C6 C7 Fe1 -71.00(17) . . . . ?
C1 Fe1 C7 C8 176.85(14) . . . . ?
C6 Fe1 C7 C8 120.56(19) . . . . ?
C5 Fe1 C7 C8 -140.43(14) . . . . ?
C10 Fe1 C7 C8 79.45(15) . . . . ?
C2 Fe1 C7 C8 154.3(2) . . . . ?
C9 Fe1 C7 C8 35.89(14) . . . . ?
C4 Fe1 C7 C8 -101.49(15) . . . . ?
C3 Fe1 C7 C8 -84.0(3) . . . . ?
Si1 Fe1 C7 C8 153.44(14) . . . . ?
C1 Fe1 C7 C6 56.30(15) . . . . ?
C5 Fe1 C7 C6 99.01(14) . . . . ?
C10 Fe1 C7 C6 -41.11(13) . . . . ?
C2 Fe1 C7 C6 33.7(3) . . . . ?
C8 Fe1 C7 C6 -120.56(19) . . . . ?
C9 Fe1 C7 C6 -84.67(14) . . . . ?
C4 Fe1 C7 C6 137.95(14) . . . . ?
C3 Fe1 C7 C6 155.5(3) . . . . ?
Si1 Fe1 C7 C6 32.88(12) . . . . ?
C1 Fe1 C7 C23 -64.6(3) . . . . ?
C6 Fe1 C7 C23 -120.9(3) . . . . ?
C5 Fe1 C7 C23 -21.9(3) . . . . ?
C10 Fe1 C7 C23 -162.0(3) . . . . ?
C2 Fe1 C7 C23 -87.1(4) . . . . ?
C8 Fe1 C7 C23 118.6(3) . . . . ?
C9 Fe1 C7 C23 154.5(3) . . . . ?
C4 Fe1 C7 C23 17.1(3) . . . . ?
C3 Fe1 C7 C23 34.6(5) . . . . ?
Si1 Fe1 C7 C23 -88.0(3) . . . . ?
C6 C7 C8 C9 -2.3(3) . . . . ?
C23 C7 C8 C9 163.7(2) . . . . ?
Fe1 C7 C8 C9 -58.48(17) . . . . ?
C6 C7 C8 Fe1 56.18(16) . . . . ?
C23 C7 C8 Fe1 -137.8(2) . . . . ?
C1 Fe1 C8 C9 114.9(2) . . . . ?
C6 Fe1 C8 C9 83.94(15) . . . . ?
C5 Fe1 C8 C9 176.52(14) . . . . ?
C10 Fe1 C8 C9 38.29(14) . . . . ?
C7 Fe1 C8 C9 121.7(2) . . . . ?
C2 Fe1 C8 C9 -25.8(4) . . . . ?
C4 Fe1 C8 C9 -135.02(15) . . . . ?
C3 Fe1 C8 C9 -87.65(18) . . . . ?
Si1 Fe1 C8 C9 93.51(14) . . . . ?
C1 Fe1 C8 C7 -6.8(3) . . . . ?
C6 Fe1 C8 C7 -37.80(14) . . . . ?
C5 Fe1 C8 C7 54.77(18) . . . . ?
C10 Fe1 C8 C7 -83.45(15) . . . . ?
C2 Fe1 C8 C7 -147.6(3) . . . . ?
C9 Fe1 C8 C7 -121.7(2) . . . . ?
C4 Fe1 C8 C7 103.24(15) . . . . ?
C3 Fe1 C8 C7 150.61(15) . . . . ?
Si1 Fe1 C8 C7 -28.23(15) . . . . ?
C7 C8 C9 C10 0.2(3) . . . . ?
Fe1 C8 C9 C10 -58.13(16) . . . . ?
C7 C8 C9 C19 -172.7(2) . . . . ?
Fe1 C8 C9 C19 129.0(3) . . . . ?
C7 C8 C9 Fe1 58.30(17) . . . . ?
C1 Fe1 C9 C10 -21.7(2) . . . . ?
C6 Fe1 C9 C10 37.43(14) . . . . ?
C5 Fe1 C9 C10 103.0(5) . . . . ?
C7 Fe1 C9 C10 82.13(15) . . . . ?
C2 Fe1 C9 C10 -71.92(17) . . . . ?
C8 Fe1 C9 C10 118.2(2) . . . . ?
C4 Fe1 C9 C10 -165.48(15) . . . . ?
C3 Fe1 C9 C10 -118.96(15) . . . . ?
Si1 Fe1 C9 C10 15.60(15) . . . . ?
C1 Fe1 C9 C8 -139.91(18) . . . . ?
C6 Fe1 C9 C8 -80.75(15) . . . . ?
C5 Fe1 C9 C8 -15.2(6) . . . . ?
C10 Fe1 C9 C8 -118.2(2) . . . . ?
C7 Fe1 C9 C8 -36.04(14) . . . . ?
C2 Fe1 C9 C8 169.90(14) . . . . ?
C4 Fe1 C9 C8 76.3(2) . . . . ?
C3 Fe1 C9 C8 122.86(15) . . . . ?
Si1 Fe1 C9 C8 -102.57(14) . . . . ?
C1 Fe1 C9 C19 100.0(3) . . . . ?
C6 Fe1 C9 C19 159.2(3) . . . . ?
C5 Fe1 C9 C19 -135.3(5) . . . . ?
C10 Fe1 C9 C19 121.7(3) . . . . ?
C7 Fe1 C9 C19 -156.1(3) . . . . ?
C2 Fe1 C9 C19 49.8(3) . . . . ?
C8 Fe1 C9 C19 -120.1(3) . . . . ?
C4 Fe1 C9 C19 -43.7(3) . . . . ?
C3 Fe1 C9 C19 2.8(3) . . . . ?
Si1 Fe1 C9 C19 137.3(2) . . . . ?
C8 C9 C10 C6 2.1(3) . . . . ?
C19 C9 C10 C6 174.6(2) . . . . ?
Fe1 C9 C10 C6 -57.70(16) . . . . ?
C8 C9 C10 Fe1 59.77(17) . . . . ?
C19 C9 C10 Fe1 -127.7(3) . . . . ?
C7 C6 C10 C9 -3.4(3) . . . . ?
Si1 C6 C10 C9 137.77(18) . . . . ?
Fe1 C6 C10 C9 59.89(17) . . . . ?
C7 C6 C10 Fe1 -63.29(15) . . . . ?
Si1 C6 C10 Fe1 77.88(12) . . . . ?
C1 Fe1 C10 C9 167.01(14) . . . . ?
C6 Fe1 C10 C9 -121.6(2) . . . . ?
C5 Fe1 C10 C9 -164.19(15) . . . . ?
C7 Fe1 C10 C9 -81.03(15) . . . . ?
C2 Fe1 C10 C9 123.78(15) . . . . ?
C8 Fe1 C10 C9 -37.76(14) . . . . ?
C4 Fe1 C10 C9 103.9(6) . . . . ?
C3 Fe1 C10 C9 91.18(17) . . . . ?
Si1 Fe1 C10 C9 -164.42(15) . . . . ?
C1 Fe1 C10 C6 -71.35(15) . . . . ?
C5 Fe1 C10 C6 -42.6(2) . . . . ?
C7 Fe1 C10 C6 40.60(14) . . . . ?
C2 Fe1 C10 C6 -114.58(15) . . . . ?
C8 Fe1 C10 C6 83.87(15) . . . . ?
C9 Fe1 C10 C6 121.6(2) . . . . ?
C4 Fe1 C10 C6 -134.4(6) . . . . ?
C3 Fe1 C10 C6 -147.19(15) . . . . ?
Si1 Fe1 C10 C6 -42.78(12) . . . . ?
C3 C2 C11 C12 141.3(3) . . . . ?
C1 C2 C11 C12 -57.3(4) . . . . ?
Fe1 C2 C11 C12 42.3(5) . . . . ?
C3 C2 C11 C13 -97.4(3) . . . . ?
C1 C2 C11 C13 63.9(4) . . . . ?
Fe1 C2 C11 C13 163.5(3) . . . . ?
C3 C2 C11 C14 18.0(4) . . . . ?
C1 C2 C11 C14 179.4(3) . . . . ?
Fe1 C2 C11 C14 -81.0(4) . . . . ?
C5 C4 C15 C16 134.0(3) . . . . ?
C3 C4 C15 C16 -55.5(4) . . . . ?
Fe1 C4 C15 C16 40.1(4) . . . . ?
C5 C4 C15 C18 -104.5(4) . . . . ?
C3 C4 C15 C18 66.0(5) . . . . ?
Fe1 C4 C15 C18 161.6(4) . . . . ?
C5 C4 C15 C17 15.9(4) . . . . ?
C3 C4 C15 C17 -173.6(3) . . . . ?
Fe1 C4 C15 C17 -78.0(4) . . . . ?
C10 C9 C19 C21 16.3(4) . . . . ?
C8 C9 C19 C21 -172.5(2) . . . . ?
Fe1 C9 C19 C21 -77.4(3) . . . . ?
C10 C9 C19 C22 137.6(3) . . . . ?
C8 C9 C19 C22 -51.1(4) . . . . ?
Fe1 C9 C19 C22 43.9(4) . . . . ?
C10 C9 C19 C20 -102.3(3) . . . . ?
C8 C9 C19 C20 68.9(3) . . . . ?
Fe1 C9 C19 C20 163.9(2) . . . . ?
C8 C7 C23 C26 122.5(3) . . . . ?
C6 C7 C23 C26 -74.4(4) . . . . ?
Fe1 C7 C23 C26 23.5(5) . . . . ?
C8 C7 C23 C24 -2.3(3) . . . . ?
C6 C7 C23 C24 160.9(3) . . . . ?
Fe1 C7 C23 C24 -101.3(3) . . . . ?
C8 C7 C23 C25 -118.6(3) . . . . ?
C6 C7 C23 C25 44.5(3) . . . . ?
Fe1 C7 C23 C25 142.4(3) . . . . ?
